data_1558607
loop_
_publ_author_name
'Vinum, Morten Gotthold'
'Voigt, Laura'
'Hansen, Steen H.'
'Bell, Colby'
'Clark, Kensha Marie'
'Larsen, Ren\'e Wugt'
'Pedersen, Kasper S.'

_publ_section_title
;
 Ligand field-actuated redox-activity of acetylacetonate
;
_journal_issue 31
_journal_name_full 'Chemical Science'
_journal_page_first 8267
_journal_page_last 8272
_journal_paper_doi 10.1039/D0SC01836H
_journal_volume 11
_journal_year 2020
_chemical_formula_moiety 'C24 H34 Cr N4 O4'
_chemical_formula_sum 'C24 H34 Cr N4 O4'
_chemical_formula_weight 494.55
_space_group_crystal_system triclinic
_space_group_IT_number 2
_space_group_name_Hall '-P 1'
_space_group_name_H-M_alt 'P -1'
_atom_sites_solution_hydrogens geom
_atom_sites_solution_primary iterative
_audit_creation_date 2019-11-14
_audit_creation_method
;
Olex2 1.2
(compiled May 18 2018 14:05:52 for OlexSys, GUI svn.r5506)
;
_audit_update_record
;
2020-01-01 deposited with the CCDC.	2020-07-16 downloaded from the CCDC.
;
_cell_angle_alpha 103.054(8)
_cell_angle_beta 101.710(8)
_cell_angle_gamma 92.188(7)
_cell_formula_units_Z 1
_cell_length_a 7.9894(7)
_cell_length_b 8.5405(8)
_cell_length_c 9.4779(9)
_cell_measurement_reflns_used 1227
_cell_measurement_temperature 120.00(10)
_cell_measurement_theta_max 24.1840
_cell_measurement_theta_min 4.0920
_cell_volume 614.49(10)
_computing_cell_refinement 'CrysAlisPro 1.171.39.46 (Rigaku OD, 2018)'
_computing_data_collection 'CrysAlisPro 1.171.39.46 (Rigaku OD, 2018)'
_computing_data_reduction 'CrysAlisPro 1.171.39.46 (Rigaku OD, 2018)'
_computing_molecular_graphics 'Olex2 (Dolomanov et al., 2009)'
_computing_publication_material 'Olex2 (Dolomanov et al., 2009)'
_computing_structure_refinement 'ShelXL (Sheldrick, 2015)'
_computing_structure_solution 'olex2.solve (Bourhis et al., 2015)'
_diffrn_ambient_environment N~2~
_diffrn_ambient_temperature 120.00(10)
_diffrn_detector 'CCD plate'
_diffrn_detector_area_resol_mean 5.3073
_diffrn_detector_type Atlas
_diffrn_measured_fraction_theta_full 0.997
_diffrn_measured_fraction_theta_max 0.998
_diffrn_measurement_details
;
List of Runs (angles in degrees, time in seconds):

  # Type    Start    End  Width  t~exp~   \w     \q     \k     \f   Frames
#--------------------------------------------------------------------------
  1  \w    -63.00 -36.00   1.00    5.00    --   10.87 -77.00 -60.00   27
  2  \w     44.00  69.00   1.00    5.00    --   10.87-178.00 150.00   25
  3  \w    -20.00  42.00   1.00    5.00    --   10.87 -99.00  60.00   62
  4  \w    -84.00  11.00   1.00    5.00    --  -11.58 -57.00 150.00   95
  5  \w    -15.00  15.00   1.00    5.00    --  -11.58 -99.00  60.00   30
  6  \w    -39.00  55.00   1.00    5.00    --  -11.58  57.00 -60.00   94
;
_diffrn_measurement_device 'four-circle diffractometer'
_diffrn_measurement_device_type 'SuperNova, Dual, Cu at home/near, Atlas'
_diffrn_measurement_method '\w scans'
_diffrn_orient_matrix_type 'CrysAlisPro convention (1999,Acta A55,543-557)'
_diffrn_orient_matrix_UB_11 -0.0740873000
_diffrn_orient_matrix_UB_12 -0.0551540000
_diffrn_orient_matrix_UB_13 -0.0301156000
_diffrn_orient_matrix_UB_21 -0.0373924000
_diffrn_orient_matrix_UB_22 0.0540887000
_diffrn_orient_matrix_UB_23 -0.0416008000
_diffrn_orient_matrix_UB_31 0.0373864000
_diffrn_orient_matrix_UB_32 -0.0368451000
_diffrn_orient_matrix_UB_33 -0.0596388000
_diffrn_radiation_monochromator mirror
_diffrn_radiation_probe x-ray
_diffrn_radiation_type MoK\a
_diffrn_radiation_wavelength 0.71073
_diffrn_reflns_av_R_equivalents 0.0526
_diffrn_reflns_av_unetI/netI 0.1023
_diffrn_reflns_Laue_measured_fraction_full 0.997
_diffrn_reflns_Laue_measured_fraction_max 0.998
_diffrn_reflns_limit_h_max 8
_diffrn_reflns_limit_h_min -9
_diffrn_reflns_limit_k_max 8
_diffrn_reflns_limit_k_min -10
_diffrn_reflns_limit_l_max 11
_diffrn_reflns_limit_l_min -11
_diffrn_reflns_number 5094
_diffrn_reflns_point_group_measured_fraction_full 0.997
_diffrn_reflns_point_group_measured_fraction_max 0.998
_diffrn_reflns_theta_full 25.242
_diffrn_reflns_theta_max 26.366
_diffrn_reflns_theta_min 3.427
_diffrn_source 'micro-focus sealed X-ray tube'
_diffrn_source_type 'SuperNova (Mo) X-ray Source'
_exptl_absorpt_coefficient_mu 0.502
_exptl_absorpt_correction_T_max 1.00000
_exptl_absorpt_correction_T_min 0.68536
_exptl_absorpt_correction_type multi-scan
_exptl_absorpt_process_details
;
CrysAlisPro 1.171.39.46 (Rigaku Oxford Diffraction, 2018)
Empirical absorption correction using spherical harmonics,
 implemented in SCALE3 ABSPACK scaling algorithm.
;
_exptl_crystal_colour 'reddish black'
_exptl_crystal_colour_modifier reddish
_exptl_crystal_colour_primary black
_exptl_crystal_density_diffrn 1.336
_exptl_crystal_description block
_exptl_crystal_F_000 262
_exptl_crystal_size_max 0.251
_exptl_crystal_size_mid 0.213
_exptl_crystal_size_min 0.131
_refine_diff_density_max 0.354
_refine_diff_density_min -0.391
_refine_diff_density_rms 0.086
_refine_ls_extinction_method none
_refine_ls_goodness_of_fit_ref 1.091
_refine_ls_hydrogen_treatment constr
_refine_ls_matrix_type full
_refine_ls_number_parameters 155
_refine_ls_number_reflns 2494
_refine_ls_number_restraints 0
_refine_ls_restrained_S_all 1.091
_refine_ls_R_factor_all 0.0983
_refine_ls_R_factor_gt 0.0600
_refine_ls_shift/su_max 0.000
_refine_ls_shift/su_mean 0.000
_refine_ls_structure_factor_coef Fsqd
_refine_ls_weighting_details 'w=1/[\s^2^(Fo^2^)+(0.0333P)^2^+0.1594P] where P=(Fo^2^+2Fc^2^)/3'
_refine_ls_weighting_scheme calc
_refine_ls_wR_factor_gt 0.1050
_refine_ls_wR_factor_ref 0.1252
_reflns_Friedel_coverage 0.000
_reflns_number_gt 1772
_reflns_number_total 2494
_reflns_threshold_expression 'I > 2\s(I)'
_cod_data_source_file d0sc01836h2.cif
_cod_data_source_block exp_1542_cr(acac)2_dmap
_cod_depositor_comments
;Adding full bibliography for 1558605--1558608.cif.

 Adding full bibliography for 1558605--1558608.cif.
;
_cod_database_code 1558607
_shelx_shelxl_version_number 2018/3
_chemical_oxdiff_formula 'Cr1 O4 N4 C24 H34'
_shelx_space_group_comment
;
The symmetry employed for this shelxl refinement is uniquely defined
by the following loop, which should always be used as a source of
symmetry information in preference to the above space-group names.
They are only intended as comments.
;
_shelx_estimated_absorpt_t_max 0.937
_shelx_estimated_absorpt_t_min 0.884
_reflns_odcompleteness_completeness 99.80
_reflns_odcompleteness_iscentric 1
_reflns_odcompleteness_theta 26.32
_olex2_refinement_description
;
1. Fixed Uiso
 At 1.2 times of:
  All C(H) groups
 At 1.5 times of:
  All C(H,H,H) groups
2.a Aromatic/amide H refined with riding coordinates:
 C7(H7), C9(H9), C6(H6), C10(H10), C3(H3)
2.b Idealised Me refined as rotating group:
 C5(H5A,H5B,H5C), C11(H11A,H11B,H11C), C12(H12A,H12B,H12C), C1(H1A,H1B,H1C)
;
_olex2_submission_special_instructions 'No special instructions were received'
_oxdiff_exptl_absorpt_empirical_details
;
Empirical correction (ABSPACK) includes:
- Absorption correction using spherical harmonics
- Frame scaling
;
_oxdiff_exptl_absorpt_empirical_full_max 1.532
_oxdiff_exptl_absorpt_empirical_full_min 0.730

loop_
_space_group_symop_operation_xyz
'x, y, z'
'-x, -y, -z'

loop_
_atom_site_label
_atom_site_type_symbol
_atom_site_fract_x
_atom_site_fract_y
_atom_site_fract_z
_atom_site_U_iso_or_equiv
_atom_site_adp_type
_atom_site_occupancy
_atom_site_site_symmetry_order
_atom_site_calc_flag
_atom_site_refinement_flags_posn
_atom_site_refinement_flags_adp
_atom_site_refinement_flags_occupancy
_atom_site_disorder_assembly
_atom_site_disorder_group
Cr1 Cr 0.500000 0.000000 1.000000 0.0192(2) Uani 1 2 d S T P . .
O2 O 0.6472(3) 0.1827(2) 0.9906(2) 0.0186(5) Uani 1 1 d . . . . .
O1 O 0.4163(3) 0.1227(3) 1.1675(2) 0.0195(5) Uani 1 1 d . . . . .
N2 N -0.1275(4) 0.2080(3) 0.5841(3) 0.0248(7) Uani 1 1 d . . . . .
N1 N 0.2942(4) 0.0731(3) 0.8614(3) 0.0197(6) Uani 1 1 d . . . . .
C5 C 0.7873(5) 0.4458(4) 1.0481(4) 0.0288(9) Uani 1 1 d . . . . .
H5A H 0.900425 0.417765 1.084618 0.043 Uiso 1 1 calc GR . . . .
H5B H 0.773496 0.552986 1.100520 0.043 Uiso 1 1 calc GR . . . .
H5C H 0.771434 0.441418 0.944068 0.043 Uiso 1 1 calc GR . . . .
C8 C 0.0095(4) 0.1649(4) 0.6740(3) 0.0193(7) Uani 1 1 d . . . . .
C7 C -0.0063(5) 0.1120(4) 0.8024(3) 0.0239(8) Uani 1 1 d . . . . .
H7 H -0.112843 0.104932 0.827011 0.029 Uiso 1 1 calc R . . . .
C11 C -0.2999(5) 0.1783(4) 0.6044(4) 0.0286(9) Uani 1 1 d . . . . .
H11A H -0.315517 0.070648 0.616983 0.043 Uiso 1 1 calc GR . . . .
H11B H -0.381564 0.190175 0.518790 0.043 Uiso 1 1 calc GR . . . .
H11C H -0.316743 0.254291 0.690776 0.043 Uiso 1 1 calc GR . . . .
C12 C -0.1038(5) 0.2687(4) 0.4560(3) 0.0316(9) Uani 1 1 d . . . . .
H12A H -0.013937 0.355060 0.487540 0.047 Uiso 1 1 calc GR . . . .
H12B H -0.208637 0.307746 0.413253 0.047 Uiso 1 1 calc GR . . . .
H12C H -0.073333 0.183100 0.383448 0.047 Uiso 1 1 calc GR . . . .
C9 C 0.1751(5) 0.1700(4) 0.6466(3) 0.0233(8) Uani 1 1 d . . . . .
H9 H 0.195006 0.205440 0.565087 0.028 Uiso 1 1 calc R . . . .
C2 C 0.4408(4) 0.2791(4) 1.2164(3) 0.0197(8) Uani 1 1 d . . . . .
C6 C 0.1343(4) 0.0717(4) 0.8896(3) 0.0230(8) Uani 1 1 d . . . . .
H6 H 0.119964 0.040850 0.974765 0.028 Uiso 1 1 calc R . . . .
C10 C 0.3086(4) 0.1227(4) 0.7399(3) 0.0201(7) Uani 1 1 d . . . . .
H10 H 0.416273 0.125477 0.716961 0.024 Uiso 1 1 calc R . . . .
C3 C 0.5554(5) 0.3776(4) 1.1759(3) 0.0212(8) Uani 1 1 d . . . . .
H3 H 0.566402 0.486855 1.222545 0.025 Uiso 1 1 calc R . . . .
C1 C 0.3313(5) 0.3491(4) 1.3235(4) 0.0303(9) Uani 1 1 d . . . . .
H1A H 0.212408 0.329264 1.273964 0.045 Uiso 1 1 calc GR . . . .
H1B H 0.360930 0.463273 1.358778 0.045 Uiso 1 1 calc GR . . . .
H1C H 0.350780 0.299250 1.405937 0.045 Uiso 1 1 calc GR . . . .
C4 C 0.6564(4) 0.3287(4) 1.0716(3) 0.0204(8) Uani 1 1 d . . . . .

loop_
_atom_site_aniso_label
_atom_site_aniso_U_11
_atom_site_aniso_U_22
_atom_site_aniso_U_33
_atom_site_aniso_U_23
_atom_site_aniso_U_13
_atom_site_aniso_U_12
Cr1 0.0170(5) 0.0175(4) 0.0246(4) 0.0043(3) 0.0090(3) -0.0005(3)
O2 0.0176(14) 0.0182(12) 0.0211(11) 0.0053(9) 0.0066(9) -0.0016(10)
O1 0.0151(14) 0.0233(13) 0.0216(11) 0.0054(9) 0.0075(10) -0.0008(10)
N2 0.0203(18) 0.0276(17) 0.0292(15) 0.0100(12) 0.0075(13) 0.0035(14)
N1 0.0180(17) 0.0170(15) 0.0257(14) 0.0027(11) 0.0117(12) -0.0011(12)
C5 0.030(2) 0.022(2) 0.035(2) 0.0060(14) 0.0117(17) -0.0049(17)
C8 0.016(2) 0.0161(17) 0.0240(17) 0.0008(13) 0.0056(14) -0.0017(14)
C7 0.017(2) 0.029(2) 0.0279(18) 0.0057(14) 0.0128(15) -0.0008(16)
C11 0.021(2) 0.032(2) 0.0330(19) 0.0080(15) 0.0042(16) 0.0024(17)
C12 0.034(3) 0.035(2) 0.0293(19) 0.0141(15) 0.0073(17) 0.0049(18)
C9 0.027(2) 0.0234(19) 0.0216(17) 0.0057(13) 0.0112(15) -0.0034(16)
C2 0.020(2) 0.0186(19) 0.0209(17) 0.0055(13) 0.0044(14) 0.0016(15)
C6 0.021(2) 0.028(2) 0.0255(18) 0.0097(14) 0.0130(15) -0.0006(16)
C10 0.017(2) 0.0202(18) 0.0238(17) 0.0017(13) 0.0102(14) -0.0018(15)
C3 0.026(2) 0.0147(17) 0.0232(17) 0.0026(13) 0.0080(15) 0.0010(15)
C1 0.036(3) 0.023(2) 0.037(2) 0.0058(15) 0.0184(18) 0.0058(18)
C4 0.018(2) 0.0207(19) 0.0227(17) 0.0092(13) 0.0014(14) -0.0003(15)

loop_
_atom_type_symbol
_atom_type_description
_atom_type_scat_dispersion_real
_atom_type_scat_dispersion_imag
_atom_type_scat_source
C C 0.0033 0.0016 'International Tables Vol C Tables 4.2.6.8 and 6.1.1.4'
H H 0.0000 0.0000 'International Tables Vol C Tables 4.2.6.8 and 6.1.1.4'
N N 0.0061 0.0033 'International Tables Vol C Tables 4.2.6.8 and 6.1.1.4'
O O 0.0106 0.0060 'International Tables Vol C Tables 4.2.6.8 and 6.1.1.4'
Cr Cr 0.3209 0.6236 'International Tables Vol C Tables 4.2.6.8 and 6.1.1.4'

loop_
_geom_angle_atom_site_label_1
_geom_angle_atom_site_label_2
_geom_angle_atom_site_label_3
_geom_angle
_geom_angle_site_symmetry_1
_geom_angle_site_symmetry_3
_geom_angle_publ_flag
O2 Cr1 O2 180.0 2_657 . ?
O2 Cr1 O1 93.49(9) . . ?
O2 Cr1 O1 86.51(9) . 2_657 ?
O2 Cr1 O1 86.51(9) 2_657 . ?
O2 Cr1 O1 93.49(9) 2_657 2_657 ?
O2 Cr1 N1 89.80(9) . 2_657 ?
O2 Cr1 N1 90.20(9) . . ?
O2 Cr1 N1 89.80(9) 2_657 . ?
O2 Cr1 N1 90.20(9) 2_657 2_657 ?
O1 Cr1 O1 180.0 . 2_657 ?
O1 Cr1 N1 87.35(9) 2_657 2_657 ?
O1 Cr1 N1 92.65(9) 2_657 . ?
O1 Cr1 N1 87.35(9) . . ?
O1 Cr1 N1 92.65(9) . 2_657 ?
N1 Cr1 N1 180.0 2_657 . ?
C4 O2 Cr1 125.7(2) . . ?
C2 O1 Cr1 124.5(2) . . ?
C8 N2 C11 120.4(3) . . ?
C8 N2 C12 120.1(3) . . ?
C11 N2 C12 119.2(3) . . ?
C6 N1 Cr1 121.3(2) . . ?
C10 N1 Cr1 123.5(2) . . ?
C10 N1 C6 115.2(3) . . ?
N2 C8 C7 122.0(3) . . ?
N2 C8 C9 122.6(3) . . ?
C9 C8 C7 115.4(3) . . ?
C6 C7 C8 119.9(3) . . ?
C10 C9 C8 120.2(3) . . ?
O1 C2 C3 124.7(3) . . ?
O1 C2 C1 114.3(3) . . ?
C3 C2 C1 121.0(3) . . ?
N1 C6 C7 124.7(3) . . ?
N1 C10 C9 124.5(3) . . ?
C2 C3 C4 126.4(3) . . ?
O2 C4 C5 115.1(3) . . ?
O2 C4 C3 124.0(3) . . ?
C3 C4 C5 120.9(3) . . ?

loop_
_geom_bond_atom_site_label_1
_geom_bond_atom_site_label_2
_geom_bond_distance
_geom_bond_site_symmetry_2
_geom_bond_publ_flag
Cr1 O2 1.947(2) 2_657 ?
Cr1 O2 1.947(2) . ?
Cr1 O1 1.949(2) 2_657 ?
Cr1 O1 1.949(2) . ?
Cr1 N1 2.096(3) . ?
Cr1 N1 2.096(3) 2_657 ?
O2 C4 1.299(4) . ?
O1 C2 1.305(4) . ?
N2 C8 1.361(4) . ?
N2 C11 1.450(4) . ?
N2 C12 1.465(4) . ?
N1 C6 1.357(4) . ?
N1 C10 1.338(4) . ?
C5 C4 1.502(5) . ?
C8 C7 1.417(4) . ?
C8 C9 1.401(5) . ?
C7 C6 1.358(5) . ?
C9 C10 1.376(5) . ?
C2 C3 1.387(4) . ?
C2 C1 1.511(4) . ?
C3 C4 1.402(4) . ?
